data_2022808
loop_
_publ_author_name
'Anil Kumar, H.'
'Selvanandan, S.'
'Srinivasa, H. T.'
'Venkateshappa, G.'
'Palakshamurthy, B. S.'

_publ_section_title
;
 Synthesis, crystal structure and Hirshfeld surface analysis of
 naphthalene-2,3-diyl bis(3-benzyloxy)benzoate
;
_journal_coeditor_code HB8069
_journal_issue 8
_journal_name_full 'Acta Crystallographica Section E Crystallographic Communications'
_journal_paper_doi 10.1107/S2056989023005571
_journal_volume 79
_journal_year 2023
_chemical_formula_iupac 'C38 H28 O6'
_chemical_formula_moiety 'C38 H28 O6'
_chemical_formula_sum 'C38 H28 O6'
_chemical_formula_weight 580.60
_chemical_melting_point 417
_chemical_name_systematic
;
Naphthalene-2,3-diyl bis(3-benzyloxy)benzoate
;
_space_group_crystal_system monoclinic
_space_group_IT_number 14
_space_group_name_Hall '-P 2yn'
_space_group_name_H-M_alt 'P 1 21/n 1'
_symmetry_space_group_name_Hall '-P 2yn'
_atom_sites_solution_hydrogens geom
_atom_sites_solution_primary direct
_atom_sites_solution_secondary difmap
_audit_creation_method SHELXL-2018/3
_cell_angle_alpha 90
_cell_angle_beta 96.6660(10)
_cell_angle_gamma 90
_cell_formula_units_Z 4
_cell_length_a 9.5219(2)
_cell_length_b 10.1010(2)
_cell_length_c 30.7050(8)
_cell_measurement_reflns_used 4775
_cell_measurement_temperature 302(2)
_cell_measurement_theta_max 25
_cell_measurement_theta_min 0.3
_cell_volume 2933.26(11)
_computing_cell_refinement
;
SAINT (Bruker, 2014)
;
_computing_data_collection
;
APEX3 (Bruker, 2014)
;
_computing_data_reduction
;
SAINT (Bruker, 2014)
;
_computing_molecular_graphics
;
Mercury (Macrae <i>et al.</i>,  2020)
;
_computing_publication_material
;
SHELXL (Sheldrick, 2015b)
;
_computing_structure_refinement
;
SHELXL (Sheldrick, 2015b)
;
_computing_structure_solution
;
SHELXT (Sheldrick, 2015a)
;
_diffrn_ambient_temperature 302(2)
_diffrn_detector_area_resol_mean 2.06
_diffrn_measured_fraction_theta_full 0.982
_diffrn_measured_fraction_theta_max 0.970
_diffrn_measurement_device_type 'Bruker SMART APEXII CCD'
_diffrn_measurement_method '\w scans'
_diffrn_radiation_monochromator Graphite
_diffrn_radiation_type CuK\a
_diffrn_radiation_wavelength 1.54178
_diffrn_reflns_av_R_equivalents 0.0322
_diffrn_reflns_av_unetI/netI 0.0352
_diffrn_reflns_limit_h_max 10
_diffrn_reflns_limit_h_min -11
_diffrn_reflns_limit_k_max 7
_diffrn_reflns_limit_k_min -11
_diffrn_reflns_limit_l_max 35
_diffrn_reflns_limit_l_min -32
_diffrn_reflns_number 14741
_diffrn_reflns_theta_full 25.263
_diffrn_reflns_theta_max 64.483
_diffrn_reflns_theta_min 4.611
_diffrn_source 'fine-focus sealed tube'
_exptl_absorpt_coefficient_mu 0.717
_exptl_absorpt_correction_type none
_exptl_crystal_colour colourless
_exptl_crystal_density_diffrn 1.315
_exptl_crystal_description rod
_exptl_crystal_F_000 1216
_exptl_crystal_size_max 0.32
_exptl_crystal_size_mid 0.28
_exptl_crystal_size_min 0.21
_refine_diff_density_max 0.239
_refine_diff_density_min -0.234
_refine_ls_extinction_method none
_refine_ls_goodness_of_fit_ref 1.058
_refine_ls_hydrogen_treatment constr
_refine_ls_matrix_type full
_refine_ls_number_constraints 1
_refine_ls_number_parameters 397
_refine_ls_number_reflns 4775
_refine_ls_number_restraints 0
_refine_ls_restrained_S_all 1.058
_refine_ls_R_factor_all 0.0459
_refine_ls_R_factor_gt 0.0418
_refine_ls_shift/su_max 0.000
_refine_ls_shift/su_mean 0.000
_refine_ls_structure_factor_coef Fsqd
_refine_ls_weighting_details 'w=1/[\s^2^(Fo^2^)+(0.0997P)^2^+0.5664P] where P=(Fo^2^+2Fc^2^)/3'
_refine_ls_weighting_scheme calc
_refine_ls_wR_factor_gt 0.1373
_refine_ls_wR_factor_ref 0.1419
_reflns_number_gt 4298
_reflns_number_total 4775
_reflns_threshold_expression 'I > 2\s(I)'
_cod_data_source_file hb8069sup1.cif
_cod_data_source_block I
_cod_original_sg_symbol_H-M 'P 21/n'
_cod_database_code 2022808
_shelx_space_group_comment
;
The symmetry
 employed for this
 shelxl refinement is
 uniquely defined by
 the following loop,
 which should always
 be used as
 a source of
 symmetry information in
 preference to the
 above space-group names.
 They are only
 intended as comments.
;
_shelx_estimated_absorpt_t_min 0.803
_shelx_estimated_absorpt_t_max 0.864

loop_
_space_group_symop_operation_xyz
'x, y, z'
'-x+1/2, y+1/2, -z+1/2'
'-x, -y, -z'
'x-1/2, -y-1/2, z-1/2'

loop_
_atom_site_type_symbol
_atom_site_label
_atom_site_fract_x
_atom_site_fract_y
_atom_site_fract_z
_atom_site_U_iso_or_equiv
_atom_site_adp_type
_atom_site_calc_flag
_atom_site_occupancy
_atom_site_disorder_assembly
_atom_site_disorder_group
O O1 0.58939(11) 0.43382(12) 0.05018(3) 0.0232(3) Uani d 1 . .
O O2 0.77634(11) 0.38287(13) 0.09926(3) 0.0272(3) Uani d 1 . .
O O3 0.58453(11) 0.47609(13) 0.24604(3) 0.0268(3) Uani d 1 . .
O O4 0.50928(11) 0.18476(12) 0.02981(3) 0.0225(3) Uani d 1 . .
O O5 0.34497(11) 0.27300(12) -0.02087(3) 0.0248(3) Uani d 1 . .
O O6 0.25879(11) 0.13423(13) 0.16475(3) 0.0253(3) Uani d 1 . .
C C1 0.61513(15) 0.23968(17) 0.00711(5) 0.0201(4) Uani d 1 . .
C C2 0.67835(16) 0.16830(17) -0.02259(5) 0.0213(4) Uani d 1 . .
H H2 0.649084 0.082186 -0.029440 0.026 Uiso calc 1 . .
C C3 0.78971(15) 0.22628(17) -0.04315(5) 0.0204(4) Uani d 1 . .
C C4 0.86373(17) 0.15418(18) -0.07275(5) 0.0243(4) Uani d 1 . .
H H4 0.838208 0.067021 -0.079451 0.029 Uiso calc 1 . .
C C5 0.97232(17) 0.21079(18) -0.09165(5) 0.0254(4) Uani d 1 . .
H H5 1.021228 0.161481 -0.110563 0.031 Uiso calc 1 . .
C C6 1.01010(16) 0.34325(18) -0.08256(5) 0.0237(4) Uani d 1 . .
H H6 1.083712 0.381211 -0.095640 0.028 Uiso calc 1 . .
C C7 0.93960(15) 0.41691(18) -0.05465(5) 0.0212(4) Uani d 1 . .
H H7 0.963984 0.505156 -0.049498 0.025 Uiso calc 1 . .
C C8 0.82939(15) 0.35947(17) -0.03349(4) 0.0187(3) Uani d 1 . .
C C9 0.76033(15) 0.43085(17) -0.00204(5) 0.0194(3) Uani d 1 . .
H H9 0.785118 0.518167 0.004687 0.023 Uiso calc 1 . .
C C10 0.65814(15) 0.37016(17) 0.01796(4) 0.0200(4) Uani d 1 . .
C C11 0.65782(15) 0.42547(17) 0.09173(5) 0.0199(4) Uani d 1 . .
C C12 0.56915(16) 0.47090(16) 0.12536(5) 0.0203(4) Uani d 1 . .
C C13 0.62360(16) 0.45161(17) 0.16931(5) 0.0213(4) Uani d 1 . .
H H13 0.712355 0.413805 0.176414 0.026 Uiso calc 1 . .
C C14 0.54323(16) 0.48970(17) 0.20201(5) 0.0216(4) Uani d 1 . .
C C15 0.40898(17) 0.54473(18) 0.19114(5) 0.0266(4) Uani d 1 . .
H H15 0.354379 0.568536 0.213113 0.032 Uiso calc 1 . .
C C16 0.35781(17) 0.5636(2) 0.14761(5) 0.0307(4) Uani d 1 . .
H H16 0.269350 0.601978 0.140482 0.037 Uiso calc 1 . .
C C17 0.43662(17) 0.52605(19) 0.11437(5) 0.0272(4) Uani d 1 . .
H H17 0.400928 0.537764 0.085129 0.033 Uiso calc 1 . .
C C18 0.72408(17) 0.42395(19) 0.25874(5) 0.0265(4) Uani d 1 . .
H H18A 0.793380 0.474299 0.244862 0.032 Uiso calc 1 . .
H H18B 0.728805 0.332338 0.249542 0.032 Uiso calc 1 . .
C C19 0.75487(16) 0.43351(18) 0.30777(5) 0.0234(4) Uani d 1 . .
C C20 0.73388(16) 0.55202(18) 0.32920(5) 0.0250(4) Uani d 1 . .
H H20 0.696094 0.624617 0.313295 0.030 Uiso calc 1 . .
C C21 0.76914(16) 0.56235(19) 0.37426(5) 0.0262(4) Uani d 1 . .
H H21 0.754780 0.641792 0.388404 0.031 Uiso calc 1 . .
C C22 0.82545(17) 0.45503(19) 0.39814(5) 0.0282(4) Uani d 1 . .
H H22 0.849553 0.462230 0.428278 0.034 Uiso calc 1 . .
C C23 0.84571(19) 0.3374(2) 0.37712(5) 0.0316(4) Uani d 1 . .
H H23 0.883045 0.264814 0.393102 0.038 Uiso calc 1 . .
C C24 0.81042(18) 0.32703(19) 0.33198(5) 0.0286(4) Uani d 1 . .
H H24 0.824505 0.247257 0.318000 0.034 Uiso calc 1 . .
C C25 0.37343(15) 0.22511(16) 0.01482(5) 0.0192(3) Uani d 1 . .
C C26 0.27380(16) 0.20240(16) 0.04756(5) 0.0194(3) Uani d 1 . .
C C27 0.32213(16) 0.17695(16) 0.09144(5) 0.0199(3) Uani d 1 . .
H H27 0.418421 0.168975 0.100463 0.024 Uiso calc 1 . .
C C28 0.22447(16) 0.16371(17) 0.12146(5) 0.0204(4) Uani d 1 . .
C C29 0.08046(16) 0.17887(18) 0.10773(5) 0.0235(4) Uani d 1 . .
H H29 0.015499 0.173477 0.128056 0.028 Uiso calc 1 . .
C C30 0.03403(16) 0.20179(18) 0.06419(5) 0.0250(4) Uani d 1 . .
H H30 -0.062326 0.209607 0.055252 0.030 Uiso calc 1 . .
C C31 0.12965(16) 0.21333(17) 0.03353(5) 0.0233(4) Uani d 1 . .
H H31 0.098083 0.228097 0.004124 0.028 Uiso calc 1 . .
C C32 0.40533(16) 0.1048(2) 0.17832(5) 0.0267(4) Uani d 1 . .
H H32A 0.462305 0.183689 0.176271 0.032 Uiso calc 1 . .
H H32B 0.438343 0.037409 0.159440 0.032 Uiso calc 1 . .
C C33 0.41890(16) 0.05652(19) 0.22477(5) 0.0247(4) Uani d 1 . .
C C34 0.39745(18) -0.0760(2) 0.23388(5) 0.0311(4) Uani d 1 . .
H H34 0.369988 -0.134322 0.211041 0.037 Uiso calc 1 . .
C C35 0.41657(19) -0.1225(2) 0.27679(6) 0.0350(4) Uani d 1 . .
H H35 0.401233 -0.211366 0.282630 0.042 Uiso calc 1 . .
C C36 0.45865(18) -0.0357(2) 0.31084(5) 0.0331(4) Uani d 1 . .
H H36 0.473278 -0.066367 0.339563 0.040 Uiso calc 1 . .
C C37 0.47870(18) 0.0964(2) 0.30192(5) 0.0330(4) Uani d 1 . .
H H37 0.506345 0.154630 0.324773 0.040 Uiso calc 1 . .
C C38 0.45797(17) 0.1431(2) 0.25914(5) 0.0281(4) Uani d 1 . .
H H38 0.470290 0.232544 0.253504 0.034 Uiso calc 1 . .

loop_
_atom_site_aniso_label
_atom_site_aniso_U_11
_atom_site_aniso_U_22
_atom_site_aniso_U_33
_atom_site_aniso_U_12
_atom_site_aniso_U_13
_atom_site_aniso_U_23
O1 0.0207(5) 0.0346(7) 0.0141(5) 0.0060(5) 0.0012(4) -0.0030(4)
O2 0.0200(6) 0.0404(8) 0.0207(6) 0.0065(5) -0.0001(4) -0.0027(5)
O3 0.0203(6) 0.0440(8) 0.0159(5) 0.0045(5) 0.0003(4) -0.0018(5)
O4 0.0168(5) 0.0302(7) 0.0212(5) 0.0025(4) 0.0048(4) 0.0067(5)
O5 0.0230(6) 0.0345(7) 0.0167(6) 0.0007(5) 0.0013(4) 0.0025(5)
O6 0.0190(6) 0.0417(8) 0.0151(5) 0.0018(5) 0.0023(4) 0.0017(5)
C1 0.0150(7) 0.0286(10) 0.0167(7) 0.0005(6) 0.0015(5) 0.0053(6)
C2 0.0201(8) 0.0218(9) 0.0217(8) -0.0004(6) 0.0013(6) 0.0019(6)
C3 0.0181(7) 0.0276(10) 0.0151(7) 0.0010(6) -0.0002(6) 0.0012(6)
C4 0.0255(8) 0.0243(10) 0.0233(8) -0.0003(7) 0.0036(6) -0.0029(7)
C5 0.0225(8) 0.0342(11) 0.0203(8) 0.0023(7) 0.0050(6) -0.0025(7)
C6 0.0182(7) 0.0352(11) 0.0176(7) -0.0031(7) 0.0021(6) 0.0023(7)
C7 0.0198(8) 0.0247(9) 0.0179(7) -0.0027(6) -0.0025(6) 0.0027(6)
C8 0.0165(7) 0.0250(9) 0.0135(7) -0.0003(6) -0.0025(5) 0.0008(6)
C9 0.0184(7) 0.0223(9) 0.0163(7) 0.0014(6) -0.0023(6) -0.0015(6)
C10 0.0172(7) 0.0293(10) 0.0127(7) 0.0045(6) -0.0011(5) -0.0018(6)
C11 0.0191(8) 0.0226(9) 0.0174(7) -0.0012(6) -0.0003(6) -0.0003(6)
C12 0.0196(8) 0.0224(9) 0.0187(7) -0.0014(6) 0.0014(6) -0.0019(6)
C13 0.0170(7) 0.0244(9) 0.0222(8) -0.0001(6) 0.0005(6) -0.0021(6)
C14 0.0221(8) 0.0272(9) 0.0154(7) -0.0031(7) 0.0010(6) -0.0021(6)
C15 0.0213(8) 0.0364(11) 0.0226(8) 0.0026(7) 0.0041(6) -0.0051(7)
C16 0.0202(8) 0.0458(12) 0.0256(8) 0.0096(7) 0.0008(6) -0.0015(7)
C17 0.0243(8) 0.0377(11) 0.0185(7) 0.0042(7) -0.0015(6) -0.0001(7)
C18 0.0207(8) 0.0391(11) 0.0197(8) 0.0048(7) 0.0015(6) -0.0025(7)
C19 0.0159(7) 0.0341(10) 0.0200(8) -0.0002(7) 0.0018(6) -0.0012(7)
C20 0.0219(8) 0.0292(10) 0.0236(8) 0.0039(7) 0.0013(6) 0.0014(7)
C21 0.0205(8) 0.0339(11) 0.0244(8) 0.0000(7) 0.0035(6) -0.0071(7)
C22 0.0235(8) 0.0430(12) 0.0180(8) -0.0026(7) 0.0015(6) -0.0003(7)
C23 0.0358(10) 0.0349(11) 0.0235(8) 0.0033(8) 0.0011(7) 0.0057(7)
C24 0.0312(9) 0.0290(10) 0.0258(8) 0.0025(7) 0.0046(7) -0.0029(7)
C25 0.0188(7) 0.0207(9) 0.0178(7) -0.0004(6) 0.0013(6) -0.0023(6)
C26 0.0193(8) 0.0200(9) 0.0190(8) 0.0004(6) 0.0027(6) -0.0011(6)
C27 0.0160(7) 0.0235(9) 0.0199(8) -0.0003(6) 0.0010(6) -0.0016(6)
C28 0.0222(8) 0.0231(9) 0.0157(7) -0.0009(6) 0.0017(6) -0.0018(6)
C29 0.0187(8) 0.0291(10) 0.0234(8) 0.0019(6) 0.0054(6) -0.0003(7)
C30 0.0156(7) 0.0333(10) 0.0258(8) 0.0033(7) 0.0017(6) 0.0023(7)
C31 0.0217(8) 0.0277(10) 0.0198(7) 0.0013(7) -0.0004(6) 0.0019(6)
C32 0.0186(8) 0.0416(11) 0.0195(8) -0.0022(7) 0.0006(6) 0.0021(7)
C33 0.0176(7) 0.0379(11) 0.0188(8) -0.0019(7) 0.0025(6) 0.0009(7)
C34 0.0296(9) 0.0386(12) 0.0250(9) -0.0057(8) 0.0032(7) -0.0028(7)
C35 0.0330(9) 0.0406(12) 0.0319(9) -0.0028(8) 0.0064(7) 0.0098(8)
C36 0.0279(9) 0.0519(13) 0.0195(8) 0.0004(8) 0.0030(6) 0.0083(8)
C37 0.0308(9) 0.0491(13) 0.0189(8) -0.0036(8) 0.0021(7) -0.0025(8)
C38 0.0247(8) 0.0362(11) 0.0235(8) -0.0024(7) 0.0034(6) 0.0006(7)

loop_
_atom_type_symbol
_atom_type_description
_atom_type_scat_dispersion_real
_atom_type_scat_dispersion_imag
_atom_type_scat_source
C C 0.0181 0.0091 'International Tables Vol C Tables 4.2.6.8 and 6.1.1.4'
H H 0.0000 0.0000 'International Tables Vol C Tables 4.2.6.8 and 6.1.1.4'
O O 0.0492 0.0322 'International Tables Vol C Tables 4.2.6.8 and 6.1.1.4'

loop_
_geom_angle_atom_site_label_1
_geom_angle_atom_site_label_2
_geom_angle_atom_site_label_3
_geom_angle_site_symmetry_1
_geom_angle_site_symmetry_3
_geom_angle
_geom_angle_publ_flag
C11 O1 C10 . . 114.77(11) ?
C14 O3 C18 . . 116.99(12) ?
C25 O4 C1 . . 114.56(11) ?
C28 O6 C32 . . 116.20(11) ?
C2 C1 C10 . . 121.11(14) ?
C2 C1 O4 . 1 121.57(15) ?
C10 C1 O4 . 1 117.25(13) ?
C2 C1 O4 . . 121.57(15) ?
C10 C1 O4 . . 117.25(13) ?
C1 C2 C3 . . 119.43(15) ?
C1 C2 H2 . . 120.3 ?
C3 C2 H2 . . 120.3 ?
C4 C3 C2 . . 121.73(15) ?
C4 C3 C8 . . 118.80(14) ?
C2 C3 C8 . . 119.46(14) ?
C5 C4 C3 . . 120.97(16) ?
C5 C4 H4 . . 119.5 ?
C3 C4 H4 . . 119.5 ?
C4 C5 C6 . . 120.16(15) ?
C4 C5 H5 . . 119.9 ?
C6 C5 H5 . . 119.9 ?
C5 C6 C7 . . 120.62(15) ?
C5 C6 H6 . . 119.7 ?
C7 C6 H6 . . 119.7 ?
C6 C7 C8 . . 120.43(16) ?
C6 C7 H7 . . 119.8 ?
C8 C7 H7 . . 119.8 ?
C7 C8 C9 . . 121.77(15) ?
C7 C8 C3 . . 118.97(14) ?
C9 C8 C3 . . 119.24(14) ?
C10 C9 C8 . . 119.32(15) ?
C10 C9 H9 . . 120.3 ?
C8 C9 H9 . . 120.3 ?
C9 C10 O1 . 1 121.99(15) ?
C9 C10 O1 . . 121.99(15) ?
C9 C10 C1 . . 121.34(14) ?
O1 C10 C1 1 . 116.66(13) ?
O1 C10 C1 . . 116.66(13) ?
O2 C11 O1 . 1 122.40(14) ?
O2 C11 O1 . . 122.40(14) ?
O2 C11 C12 . . 125.04(13) ?
O1 C11 C12 1 . 112.55(12) ?
O1 C11 C12 . . 112.55(12) ?
C17 C12 C13 . . 121.00(14) ?
C17 C12 C11 . . 122.14(13) ?
C13 C12 C11 . . 116.82(13) ?
C14 C13 C12 . . 119.04(14) ?
C14 C13 H13 . . 120.5 ?
C12 C13 H13 . . 120.5 ?
O3 C14 C13 . . 124.59(14) ?
O3 C14 C15 . . 115.16(13) ?
C13 C14 C15 . . 120.25(14) ?
C16 C15 C14 . . 119.72(15) ?
C16 C15 H15 . . 120.1 ?
C14 C15 H15 . . 120.1 ?
C15 C16 C17 . . 120.90(15) ?
C15 C16 H16 . . 119.5 ?
C17 C16 H16 . . 119.5 ?
C12 C17 C16 . . 119.08(14) ?
C12 C17 H17 . . 120.5 ?
C16 C17 H17 . . 120.5 ?
O3 C18 C19 . . 108.31(12) ?
O3 C18 H18A . . 110.0 ?
C19 C18 H18A . . 110.0 ?
O3 C18 H18B . . 110.0 ?
C19 C18 H18B . . 110.0 ?
H18A C18 H18B . . 108.4 ?
C24 C19 C20 . . 118.91(14) ?
C24 C19 C18 . . 120.55(16) ?
C20 C19 C18 . . 120.46(15) ?
C21 C20 C19 . . 120.28(16) ?
C21 C20 H20 . . 119.9 ?
C19 C20 H20 . . 119.9 ?
C22 C21 C20 . . 120.24(17) ?
C22 C21 H21 . . 119.9 ?
C20 C21 H21 . . 119.9 ?
C21 C22 C23 . . 119.68(15) ?
C21 C22 H22 . . 120.2 ?
C23 C22 H22 . . 120.2 ?
C22 C23 C24 . . 120.11(17) ?
C22 C23 H23 . . 119.9 ?
C24 C23 H23 . . 119.9 ?
C19 C24 C23 . . 120.77(17) ?
C19 C24 H24 . . 119.6 ?
C23 C24 H24 . . 119.6 ?
O5 C25 O4 . 1 121.75(13) ?
O5 C25 O4 . . 121.75(13) ?
O5 C25 C26 . . 126.09(14) ?
O4 C25 C26 1 . 112.15(12) ?
O4 C25 C26 . . 112.15(12) ?
C31 C26 C27 . . 121.00(14) ?
C31 C26 C25 . . 117.65(14) ?
C27 C26 C25 . . 121.28(13) ?
C28 C27 C26 . . 119.14(14) ?
C28 C27 H27 . . 120.4 ?
C26 C27 H27 . . 120.4 ?
O6 C28 C27 . . 124.34(13) ?
O6 C28 C29 . . 115.74(13) ?
C27 C28 C29 . . 119.91(14) ?
C30 C29 C28 . . 120.33(14) ?
C30 C29 H29 . . 119.8 ?
C28 C29 H29 . . 119.8 ?
C29 C30 C31 . . 120.67(14) ?
C29 C30 H30 . . 119.7 ?
C31 C30 H30 . . 119.7 ?
C26 C31 C30 . . 118.91(14) ?
C26 C31 H31 . . 120.5 ?
C30 C31 H31 . . 120.5 ?
O6 C32 C33 . . 108.43(12) ?
O6 C32 H32A . . 110.0 ?
C33 C32 H32A . . 110.0 ?
O6 C32 H32B . . 110.0 ?
C33 C32 H32B . . 110.0 ?
H32A C32 H32B . . 108.4 ?
C34 C33 C38 . . 119.16(15) ?
C34 C33 C32 . . 120.50(16) ?
C38 C33 C32 . . 120.30(17) ?
C33 C34 C35 . . 120.74(17) ?
C33 C34 H34 . . 119.6 ?
C35 C34 H34 . . 119.6 ?
C36 C35 C34 . . 119.64(19) ?
C36 C35 H35 . . 120.2 ?
C34 C35 H35 . . 120.2 ?
C35 C36 C37 . . 119.75(16) ?
C35 C36 H36 . . 120.1 ?
C37 C36 H36 . . 120.1 ?
C38 C37 C36 . . 120.58(17) ?
C38 C37 H37 . . 119.7 ?
C36 C37 H37 . . 119.7 ?
C37 C38 C33 . . 120.11(19) ?
C37 C38 H38 . . 119.9 ?
C33 C38 H38 . . 119.9 ?

loop_
_geom_bond_atom_site_label_1
_geom_bond_atom_site_label_2
_geom_bond_site_symmetry_2
_geom_bond_distance
_geom_bond_publ_flag
O1 C11 . 1.3662(18) ?
O1 C10 . 1.4040(18) ?
O2 C11 . 1.2049(19) ?
O3 C14 . 1.3702(18) ?
O3 C18 . 1.4404(19) ?
O4 C25 . 1.3831(18) ?
O4 C1 . 1.4045(18) ?
O5 C25 . 1.1998(18) ?
O6 C28 . 1.3642(18) ?
O6 C32 . 1.4401(18) ?
C1 C2 . 1.357(2) ?
C1 C10 . 1.409(2) ?
C2 C3 . 1.422(2) ?
C2 H2 . 0.9300 ?
C3 C4 . 1.415(2) ?
C3 C8 . 1.419(2) ?
C4 C5 . 1.368(2) ?
C4 H4 . 0.9300 ?
C5 C6 . 1.405(3) ?
C5 H5 . 0.9300 ?
C6 C7 . 1.368(2) ?
C6 H6 . 0.9300 ?
C7 C8 . 1.421(2) ?
C7 H7 . 0.9300 ?
C8 C9 . 1.425(2) ?
C9 C10 . 1.356(2) ?
C9 H9 . 0.9300 ?
C11 C12 . 1.480(2) ?
C12 C17 . 1.385(2) ?
C12 C13 . 1.402(2) ?
C13 C14 . 1.386(2) ?
C13 H13 . 0.9300 ?
C14 C15 . 1.398(2) ?
C15 C16 . 1.382(2) ?
C15 H15 . 0.9300 ?
C16 C17 . 1.388(2) ?
C16 H16 . 0.9300 ?
C17 H17 . 0.9300 ?
C18 C19 . 1.503(2) ?
C18 H18A . 0.9700 ?
C18 H18B . 0.9700 ?
C19 C24 . 1.378(3) ?
C19 C20 . 1.392(2) ?
C20 C21 . 1.389(2) ?
C20 H20 . 0.9300 ?
C21 C22 . 1.382(3) ?
C21 H21 . 0.9300 ?
C22 C23 . 1.376(3) ?
C22 H22 . 0.9300 ?
C23 C24 . 1.392(2) ?
C23 H23 . 0.9300 ?
C24 H24 . 0.9300 ?
C25 C26 . 1.478(2) ?
C26 C31 . 1.394(2) ?
C26 C27 . 1.396(2) ?
C27 C28 . 1.390(2) ?
C27 H27 . 0.9300 ?
C28 C29 . 1.395(2) ?
C29 C30 . 1.378(2) ?
C29 H29 . 0.9300 ?
C30 C31 . 1.388(2) ?
C30 H30 . 0.9300 ?
C31 H31 . 0.9300 ?
C32 C33 . 1.498(2) ?
C33 C34 . 1.387(3) ?
C33 C38 . 1.388(2) ?
C34 C35 . 1.391(2) ?
C34 H34 . 0.9300 ?
C35 C36 . 1.388(3) ?
C35 H35 . 0.9300 ?
C36 C37 . 1.379(3) ?
C36 H36 . 0.9300 ?
C37 C38 . 1.388(2) ?
C37 H37 . 0.9300 ?
C38 H38 . 0.9300 ?

loop_
_geom_hbond_atom_site_label_D
_geom_hbond_atom_site_label_H
_geom_hbond_atom_site_label_A
_geom_hbond_site_symmetry_A
_geom_hbond_distance_DH
_geom_hbond_distance_HA
_geom_hbond_distance_DA
_geom_hbond_angle_DHA
_geom_hbond_publ_flag
C9 H9 O5 3_665 0.93 2.52 3.258(2) 136 yes
C21 H21 O2 2_655 0.93 2.49 3.378(2) 160 yes
C4 H4 Cg5 3_655 0.93 2.60 3.4949(19) 163 yes
C16 H16 Cg2 3_665 0.93 2.95 3.6955(18) 139 yes
C17 H17 Cg1 3_665 0.93 2.90 3.7480(17) 152 yes
C17 H17 Cg7 3_665 0.93 2.91 3.6342(17) 135 yes
C18 H18A Cg6 2_655 0.97 2.66 3.5201(18) 148 yes
C30 H30 Cg1 1_455 0.93 2.90 3.7078(17) 146 yes
C31 H31 Cg2 1_455 0.93 2.69 3.5449(17) 154 yes
C31 H31 Cg7 1_455 0.93 2.95 3.6130(16) 130 yes
C32 H32A Cg4 2_645 0.97 2.82 3.5525(18) 133 yes
C15 H15 Cg6 2_555 0.93 2.97 3.6860(18) 135 yes

loop_
_geom_torsion_atom_site_label_1
_geom_torsion_atom_site_label_2
_geom_torsion_atom_site_label_3
_geom_torsion_atom_site_label_4
_geom_torsion_site_symmetry_1
_geom_torsion_site_symmetry_2
_geom_torsion_site_symmetry_3
_geom_torsion_site_symmetry_4
_geom_torsion
_geom_torsion_publ_flag
C25 O4 C1 C2 . . . . -103.88(16) ?
C25 O4 C1 C10 . . . . 79.14(16) ?
O4 C1 C2 C3 1 . . . -176.96(12) ?
O4 C1 C2 C3 . . . . -176.96(12) ?
C1 C2 C3 C4 . . . . 176.92(14) ?
C1 C2 C3 C8 . . . . -2.3(2) ?
C2 C3 C4 C5 . . . . -178.84(14) ?
C3 C4 C5 C6 . . . . -1.4(2) ?
C5 C6 C7 C8 . . . . 1.7(2) ?
C6 C7 C8 C9 . . . . 175.77(13) ?
C6 C7 C8 C3 . . . . -2.6(2) ?
C4 C3 C8 C7 . . . . 1.5(2) ?
C2 C3 C8 C7 . . . . -179.20(13) ?
C4 C3 C8 C9 . . . . -176.86(13) ?
C2 C3 C8 C9 . . . . 2.4(2) ?
C7 C8 C9 C10 . . . . -178.40(13) ?
C8 C9 C10 O1 . . . 1 177.98(12) ?
C8 C9 C10 O1 . . . . 177.98(12) ?
C8 C9 C10 C1 . . . . -2.4(2) ?
C11 O1 C10 C9 . . . . -85.49(17) ?
C11 O1 C10 C1 . . . . 94.88(15) ?
C2 C1 C10 C9 . . . . 2.5(2) ?
O4 C1 C10 C9 1 . . . 179.53(13) ?
O4 C1 C10 C9 . . . . 179.53(13) ?
C2 C1 C10 O1 . . . 1 -177.83(13) ?
O4 C1 C10 O1 1 . . 1 -0.83(18) ?
O4 C1 C10 O1 . . . 1 -0.83(18) ?
C2 C1 C10 O1 . . . . -177.83(13) ?
O4 C1 C10 O1 1 . . . -0.83(18) ?
O4 C1 C10 O1 . . . . -0.83(18) ?
C10 O1 C11 O2 . . . . 9.7(2) ?
C10 O1 C11 C12 . . . . -168.94(14) ?
O2 C11 C12 C17 . . . . 176.16(17) ?
O1 C11 C12 C17 1 . . . -5.3(2) ?
O1 C11 C12 C17 . . . . -5.3(2) ?
O2 C11 C12 C13 . . . . -5.9(3) ?
O1 C11 C12 C13 1 . . . 172.69(14) ?
O1 C11 C12 C13 . . . . 172.69(14) ?
C17 C12 C13 C14 . . . . -0.6(3) ?
C11 C12 C13 C14 . . . . -178.55(15) ?
C18 O3 C14 C13 . . . . 2.9(2) ?
C18 O3 C14 C15 . . . . -177.96(15) ?
C12 C13 C14 O3 . . . . 179.99(15) ?
C12 C13 C14 C15 . . . . 0.9(2) ?
O3 C14 C15 C16 . . . . 179.51(16) ?
C13 C14 C15 C16 . . . . -1.3(3) ?
C14 C15 C16 C17 . . . . 1.4(3) ?
C13 C12 C17 C16 . . . . 0.6(3) ?
C11 C12 C17 C16 . . . . 178.47(16) ?
C15 C16 C17 C12 . . . . -1.0(3) ?
C14 O3 C18 C19 . . . . 172.84(14) ?
O3 C18 C19 C24 . . . . 132.87(16) ?
O3 C18 C19 C20 . . . . -50.1(2) ?
C24 C19 C20 C21 . . . . 0.3(2) ?
C18 C19 C20 C21 . . . . -176.77(14) ?
C19 C20 C21 C22 . . . . 0.1(2) ?
C20 C21 C22 C23 . . . . -0.4(2) ?
C21 C22 C23 C24 . . . . 0.4(3) ?
C20 C19 C24 C23 . . . . -0.3(2) ?
C18 C19 C24 C23 . . . . 176.77(15) ?
C22 C23 C24 C19 . . . . -0.1(3) ?
C1 O4 C25 O5 . . . . 18.8(2) ?
C1 O4 C25 O4 . . . 1 0E1(2) ?
C1 O4 C25 C26 . . . . -160.98(13) ?
O5 C25 C26 C31 . . . . 13.0(3) ?
O4 C25 C26 C31 1 . . . -167.24(14) ?
O4 C25 C26 C31 . . . . -167.24(14) ?
O5 C25 C26 C27 . . . . -164.05(16) ?
O4 C25 C26 C27 1 . . . 15.7(2) ?
O4 C25 C26 C27 . . . . 15.7(2) ?
C31 C26 C27 C28 . . . . -0.6(2) ?
C25 C26 C27 C28 . . . . 176.37(15) ?
C32 O6 C28 C27 . . . . -5.3(2) ?
C32 O6 C28 C29 . . . . 173.76(15) ?
C26 C27 C28 O6 . . . . 177.57(15) ?
C26 C27 C28 C29 . . . . -1.5(3) ?
O6 C28 C29 C30 . . . . -176.56(15) ?
C27 C28 C29 C30 . . . . 2.6(3) ?
C28 C29 C30 C31 . . . . -1.6(3) ?
C27 C26 C31 C30 . . . . 1.6(3) ?
C25 C26 C31 C30 . . . . -175.49(15) ?
C29 C30 C31 C26 . . . . -0.5(3) ?
C28 O6 C32 C33 . . . . -172.04(14) ?
O6 C32 C33 C34 . . . . 85.55(19) ?
O6 C32 C33 C38 . . . . -96.72(18) ?
C32 C33 C34 C35 . . . . 176.88(15) ?
C34 C35 C36 C37 . . . . 1.1(3) ?
C36 C37 C38 C33 . . . . -1.0(3) ?
C34 C33 C38 C37 . . . . 1.6(2) ?
C32 C33 C38 C37 . . . . -176.12(15) ?

_cod_database_fobs_code 2022808
